data_7060945
loop_
_publ_author_name
'Yang, Yu'
'Fu, Yaomei'
'You, Siqi'
'Li, Mingyue'
'Qin, Chao'
'Zhao, Liang'
'Su, Zhongmin'

_publ_section_title
;
 Synthesis and CO2 photoreduction of two 3d--4f heterometal--organic
 frameworks
;
_journal_issue 40
_journal_name_full 'New Journal of Chemistry'
_journal_page_first 18790
_journal_page_last 18795
_journal_paper_doi 10.1039/D1NJ03479K
_journal_volume 45
_journal_year 2021
_chemical_formula_moiety 'C36 H18 Co Gd2 N6 O18, N O3'
_chemical_formula_sum 'C35 H51 Co Gd2 N9 O25'
_chemical_formula_weight 1371.27
_space_group_crystal_system triclinic
_space_group_IT_number 2
_space_group_name_Hall '-P 1'
_space_group_name_H-M_alt 'P -1'
_atom_sites_solution_hydrogens geom
_atom_sites_solution_primary dual
_audit_creation_date 2021-06-06
_audit_creation_method
;
Olex2 1.3
(compiled 2020.11.12 svn.r5f609507 for OlexSys, GUI svn.r6272)
;
_audit_update_record
;
2021-07-16 deposited with the CCDC.	2021-09-07 downloaded from the CCDC.
;
_cell_angle_alpha 101.704(3)
_cell_angle_beta 103.402(3)
_cell_angle_gamma 95.429(3)
_cell_formula_units_Z 2
_cell_length_a 11.0599(10)
_cell_length_b 12.4532(10)
_cell_length_c 22.2391(18)
_cell_measurement_reflns_used 9781
_cell_measurement_temperature 173(2)
_cell_measurement_theta_max 25.000
_cell_measurement_theta_min 1.953
_cell_volume 2885.2(4)
_computing_cell_refinement 'SAINT+ Ver. 2016.5-0 (Bruker-AXS, 2016)'
_computing_data_collection 'APEX3 Ver. 2016.5-0 (Bruker-AXS, 2016)'
_computing_data_reduction 'SAINT+ Ver. 2016.5-0 (Bruker-AXS, 2016)'
_computing_molecular_graphics 'OLEX2 (Dolomanov et al., 2009)'
_computing_publication_material 'OLEX2 (Dolomanov et al., 2009)'
_computing_structure_refinement 'XL (Sheldrick, 2015b)'
_computing_structure_solution 'XT (Sheldrick, 2015a)'
_diffrn_ambient_temperature 173.02
_diffrn_detector 'charge-coupled device (CCD) area detector'
_diffrn_detector_area_resol_mean 7.9
_diffrn_detector_type 'Bruker D8 VENTURE'
_diffrn_measured_fraction_theta_full 0.993
_diffrn_measured_fraction_theta_max 0.993
_diffrn_measurement_device 'three-circle diffractometer'
_diffrn_measurement_device_type 'Bruker D8 VENTURE'
_diffrn_measurement_method '0.5\% \w and 0.5\% \f scans'
_diffrn_radiation_collimation 'focusing mirrors'
_diffrn_radiation_detector 'Bruker D8 VENTURE'
_diffrn_radiation_monochromator 'mirror optics'
_diffrn_radiation_probe x-ray
_diffrn_radiation_type 'Mo K\a'
_diffrn_radiation_wavelength 0.71073
_diffrn_radiation_xray_symbol K-L~3~
_diffrn_reflns_av_R_equivalents 0.0557
_diffrn_reflns_av_unetI/netI 0.0326
_diffrn_reflns_Laue_measured_fraction_full 0.993
_diffrn_reflns_Laue_measured_fraction_max 0.993
_diffrn_reflns_limit_h_max 13
_diffrn_reflns_limit_h_min -13
_diffrn_reflns_limit_k_max 14
_diffrn_reflns_limit_k_min -14
_diffrn_reflns_limit_l_max 26
_diffrn_reflns_limit_l_min -26
_diffrn_reflns_number 66861
_diffrn_reflns_point_group_measured_fraction_full 0.993
_diffrn_reflns_point_group_measured_fraction_max 0.993
_diffrn_reflns_theta_full 25.142
_diffrn_reflns_theta_max 25.142
_diffrn_reflns_theta_min 2.254
_diffrn_source 'microfocus sealed X-ray tube'
_diffrn_source_current 0.9
_diffrn_source_power 0.0405
_diffrn_source_type 'Incoatec I\ms'
_diffrn_source_voltage 45.0
_exptl_absorpt_coefficient_mu 2.636
_exptl_absorpt_correction_T_max 0.86
_exptl_absorpt_correction_T_min 0.84
_exptl_absorpt_correction_type multi-scan
_exptl_absorpt_process_details
;
SADABS-2016/2 (Krause et al., 2015) was used for absorption correction.
;
_exptl_crystal_colour colorless
_exptl_crystal_density_diffrn 1.578
_exptl_crystal_density_method 'not measured'
_exptl_crystal_description block
_exptl_crystal_F_000 1358
_exptl_crystal_size_max 0.24
_exptl_crystal_size_mid 0.22
_exptl_crystal_size_min 0.2
_refine_diff_density_max 0.983
_refine_diff_density_min -0.722
_refine_diff_density_rms 0.111
_refine_ls_extinction_method none
_refine_ls_goodness_of_fit_ref 1.050
_refine_ls_hydrogen_treatment constr
_refine_ls_matrix_type full
_refine_ls_number_parameters 649
_refine_ls_number_reflns 10259
_refine_ls_number_restraints 2030
_refine_ls_restrained_S_all 1.041
_refine_ls_R_factor_all 0.0379
_refine_ls_R_factor_gt 0.0292
_refine_ls_shift/su_max 0.001
_refine_ls_shift/su_mean 0.000
_refine_ls_structure_factor_coef Fsqd
_refine_ls_weighting_details 'w=1/[\s^2^(Fo^2^)+(0.0484P)^2^+4.1620P] where P=(Fo^2^+2Fc^2^)/3'
_refine_ls_weighting_scheme calc
_refine_ls_wR_factor_gt 0.0823
_refine_ls_wR_factor_ref 0.0865
_reflns_Friedel_coverage 0.000
_reflns_number_gt 8487
_reflns_number_total 10259
_reflns_threshold_expression 'I > 2\s(I)'
_cod_data_source_file d1nj03479k2.cif
_cod_data_source_block 1_CCDC1
_cod_depositor_comments 'Adding full bibliography for 7060944--7060945.cif.'
_cod_database_code 7060945
_shelx_shelxl_version_number 2018/3
_shelx_space_group_comment
;
The symmetry employed for this shelxl refinement is uniquely defined
by the following loop, which should always be used as a source of
symmetry information in preference to the above space-group names.
They are only intended as comments.
;
_shelx_estimated_absorpt_t_max 0.54
_shelx_estimated_absorpt_t_min 0.21
_olex2_refinement_description
;
1. Fixed Uiso
 At 1.2 times of:
  All C(H) groups
2. Restrained distances
 O19-N7 = O21-N7 = O20-N7 = O23-N8 = O24-N8 = O22-N8
 1.3 with sigma of 0.02
 O21-N7 \\sim O19-N7 \\sim O20-N7 \\sim O23-N8 \\sim O22-N8 \\sim O24-N8
 with sigma of 0.02
 O20-O19 \\sim O21-O19 \\sim O21-O20 \\sim O23-O22 \\sim O24-O23 \\sim O24-O22
 with sigma of 0.02
3. Restrained planarity
 N8, O23, O22, O24
 with sigma of 0.1
 N7, O21, O19, O20
 with sigma of 0.1
4. Uiso/Uaniso restraints and constraints
O19 \\sim N7 \\sim O21 \\sim O20 \\sim O23 \\sim N8 \\sim O22 \\sim O24: within
3.8A with sigma of 0.01 and sigma for terminal atoms of 0.03 within 3.8A
O1 \\sim O2 \\sim O3 \\sim O4 \\sim O5 \\sim O6 \\sim O7 \\sim O8 \\sim O9
\\sim O10 \\sim O11 \\sim O12 \\sim O13 \\sim O14 \\sim O15 \\sim O16 \\sim O17
\\sim O18 \\sim O21 \\sim O19 \\sim O20 \\sim O23 \\sim O22 \\sim O24 \\sim O7A
\\sim N1 \\sim N2 \\sim N3 \\sim N4 \\sim N5 \\sim N6 \\sim N7 \\sim N8 \\sim
C1 \\sim C2 \\sim C3 \\sim C4 \\sim C5 \\sim C6 \\sim C7 \\sim C8 \\sim C9
\\sim C10 \\sim C11 \\sim C12 \\sim C13 \\sim C14 \\sim C15 \\sim C16 \\sim C17
\\sim C18 \\sim C19 \\sim C20 \\sim C21 \\sim C22 \\sim C23 \\sim C24 \\sim C25
\\sim C26 \\sim C27 \\sim C28 \\sim C29 \\sim C30 \\sim C31 \\sim C32 \\sim C33
\\sim C34 \\sim C35 \\sim C36: within 3.8A with sigma of 0.01 and sigma for
terminal atoms of 0.03 within 3.8A
Uanis(O8) \\sim Ueq, Uanis(O13) \\sim Ueq, Uanis(O17) \\sim Ueq, Uanis(O3)
\\sim Ueq: with sigma of 0.01 and sigma for terminal atoms of 0.005
5. Rigid body (RIGU) restrains
 O19, N7, O21, O20, O23, N8, O22, O24
 with sigma for 1-2 distances of 0.001 and sigma for 1-3 distances of 0.001
6. Others
 Fixed Sof: O7(0.65) N7(0.5) O21(0.5) O19(0.5) O20(0.5) O23(0.5) O22(0.5)
 N8(0.5) O24(0.5) O7A(0.35)
7.a Aromatic/amide H refined with riding coordinates:
 C2(H2), C7(H7), C9(H9), C11(H11), C12(H12), C14(H14), C15(H15), C17(H17),
 C18(H18), C24(H24), C25(H25), C26(H26), C27(H27), C29(H29), C30(H30), C31(H31),
  C32(H32), C35(H35)
;
_smtbx_masks_void_probe_radius 1.2
_smtbx_masks_void_truncation_radius 1.2
_olex2_submission_special_instructions 'No special instructions were received'

loop_
_space_group_symop_operation_xyz
'x, y, z'
'-x, -y, -z'

loop_
_atom_site_label
_atom_site_type_symbol
_atom_site_fract_x
_atom_site_fract_y
_atom_site_fract_z
_atom_site_U_iso_or_equiv
_atom_site_adp_type
_atom_site_occupancy
_atom_site_site_symmetry_order
_atom_site_calc_flag
_atom_site_refinement_flags_posn
_atom_site_refinement_flags_adp
_atom_site_refinement_flags_occupancy
_atom_site_disorder_assembly
_atom_site_disorder_group
Gd1 Gd 0.70021(2) 0.05350(2) 0.54684(2) 0.01671(7) Uani 1 1 d . . . . .
Gd2 Gd -0.04237(2) 0.13079(2) -0.05187(2) 0.01736(7) Uani 1 1 d . . . . .
Co1 Co 0.67736(5) 0.41466(4) 0.25725(2) 0.01318(12) Uani 1 1 d . . . . .
O1 O 0.9065(3) -0.0282(2) 0.10200(16) 0.0311(7) Uani 1 1 d . U . . .
O2 O -0.2575(5) 0.1662(5) -0.0691(3) 0.0930(18) Uani 1 1 d . U . . .
O3 O 0.7998(5) 0.1259(4) 0.66175(19) 0.0678(13) Uani 1 1 d . U . . .
O4 O 0.4459(3) 0.8527(3) 0.40980(15) 0.0306(7) Uani 1 1 d . U . . .
O5 O 1.2904(3) 0.6203(3) 0.4267(2) 0.0534(11) Uani 1 1 d . U . . .
O6 O 0.8992(3) 0.0838(3) 0.03543(15) 0.0334(8) Uani 1 1 d . U . . .
O7 O -0.0248(7) 0.3117(5) 0.0258(3) 0.0415(16) Uani 0.65 1 d . U P A 1
O8 O 0.5626(3) 0.0943(3) 0.46222(15) 0.0342(8) Uani 1 1 d . U . . .
O9 O 0.3747(3) 0.0730(3) 0.39676(16) 0.0376(8) Uani 1 1 d . U . . .
O10 O 0.1616(3) 0.0472(3) 0.09439(15) 0.0377(8) Uani 1 1 d . U . . .
O11 O -0.1208(4) 0.1239(4) -0.16502(18) 0.0648(13) Uani 1 1 d . U . . .
O12 O 1.1956(3) 0.7691(3) 0.44139(17) 0.0380(8) Uani 1 1 d . U . . .
O13 O 0.8343(5) 0.0541(4) 0.4706(2) 0.0738(14) Uani 1 1 d . U . . .
O14 O 0.1440(3) 0.1620(3) 0.02823(15) 0.0418(9) Uani 1 1 d . U . . .
O15 O 0.8667(6) 0.5753(4) 0.0137(2) 0.0826(17) Uani 1 1 d . U . . .
O16 O 0.6442(3) 0.8820(3) 0.46948(16) 0.0330(8) Uani 1 1 d . U . . .
O17 O 0.8786(5) -0.0412(5) 0.5786(3) 0.0967(18) Uani 1 1 d . U . . .
O18 O 0.9064(4) 0.7402(3) 0.08214(17) 0.0397(9) Uani 1 1 d . U . . .
N1 N 0.8427(3) 0.4772(3) 0.31211(16) 0.0190(7) Uani 1 1 d . U . . .
N2 N 0.7197(3) 0.4952(3) 0.19717(17) 0.0203(7) Uani 1 1 d . U . . .
N3 N 0.6306(3) 0.3261(3) 0.31215(15) 0.0170(7) Uani 1 1 d . U . . .
N4 N 0.5117(3) 0.3518(3) 0.20335(16) 0.0172(7) Uani 1 1 d . U . . .
N5 N 0.7370(3) 0.2935(3) 0.20792(16) 0.0182(7) Uani 1 1 d . U . . .
N6 N 0.6272(3) 0.5400(3) 0.30621(16) 0.0171(7) Uani 1 1 d . U . . .
C1 C 0.8791(4) 0.0568(3) 0.0842(2) 0.0238(9) Uani 1 1 d . U . . .
C2 C 0.6519(5) 0.2575(4) 0.4055(2) 0.0305(10) Uani 1 1 d . U . . .
H2 H 0.698743 0.258192 0.446198 0.037 Uiso 1 1 calc R U . . .
C3 C 0.7647(4) 0.4334(4) 0.1525(2) 0.0246(8) Uani 1 1 d . U . . .
C4 C 0.8213(4) 0.1374(3) 0.1254(2) 0.0218(8) Uani 1 1 d . U . . .
C5 C 0.4887(5) 0.1118(4) 0.4154(2) 0.0263(9) Uani 1 1 d . U . . .
C6 C 0.7237(4) 0.6116(3) 0.34907(19) 0.0183(8) Uani 1 1 d . U . . .
C7 C 0.7169(4) 0.6025(3) 0.1978(2) 0.0255(8) Uani 1 1 d . U . . .
H7 H 0.682690 0.644827 0.227326 0.031 Uiso 1 1 calc R U . . .
C8 C 0.5807(4) 0.7280(3) 0.3827(2) 0.0234(9) Uani 1 1 d . U . . .
C9 C 0.4833(4) 0.6553(4) 0.3384(2) 0.0273(9) Uani 1 1 d . U . . .
H9 H 0.400961 0.669618 0.333308 0.033 Uiso 1 1 calc R U . . .
C10 C 0.3005(4) 0.2149(4) 0.1235(2) 0.0275(9) Uani 1 1 d . U . . .
C11 C 0.9600(4) 0.6425(4) 0.3840(2) 0.0235(9) Uani 1 1 d . U . . .
H11 H 0.961676 0.713086 0.408306 0.028 Uiso 1 1 calc R U . . .
C12 C 0.4575(4) 0.3720(4) 0.1469(2) 0.0232(8) Uani 1 1 d . U . . .
H12 H 0.492837 0.432192 0.134677 0.028 Uiso 1 1 calc R U . . .
C13 C 0.7676(4) 0.3173(3) 0.1561(2) 0.0227(8) Uani 1 1 d . U . . .
C14 C 0.6950(4) 0.3266(4) 0.3710(2) 0.0238(8) Uani 1 1 d . U . . .
H14 H 0.770442 0.374314 0.389121 0.029 Uiso 1 1 calc R U . . .
C15 C 0.3514(4) 0.3060(4) 0.1068(2) 0.0286(10) Uani 1 1 d . U . . .
H15 H 0.314079 0.322780 0.068496 0.034 Uiso 1 1 calc R U . . .
C16 C 0.5192(4) 0.2582(3) 0.2860(2) 0.0201(8) Uani 1 1 d . U . . .
C17 C 0.9502(4) 0.4361(4) 0.3112(2) 0.0264(9) Uani 1 1 d . U . . .
H17 H 0.947084 0.365568 0.286432 0.032 Uiso 1 1 calc R U . . .
C18 C 0.8068(4) 0.2408(4) 0.1141(2) 0.0255(9) Uani 1 1 d . U . . .
H18 H 0.823585 0.258584 0.077883 0.031 Uiso 1 1 calc R U . . .
C19 C 0.8091(5) 0.5890(4) 0.1103(2) 0.0334(10) Uani 1 1 d . U . . .
C20 C 0.4577(4) 0.2669(3) 0.22229(19) 0.0196(8) Uani 1 1 d . U . . .
C21 C 1.1976(4) 0.6679(4) 0.4195(2) 0.0283(10) Uani 1 1 d . U . . .
C22 C 0.5397(4) 0.1881(4) 0.3795(2) 0.0249(9) Uani 1 1 d . U . . .
C23 C 0.5539(4) 0.8301(4) 0.4246(2) 0.0246(9) Uani 1 1 d . U . . .
C24 C 0.7461(4) 0.1914(3) 0.2176(2) 0.0215(8) Uani 1 1 d . U . . .
H24 H 0.722574 0.173501 0.252288 0.026 Uiso 1 1 calc R U . . .
C25 C 0.3533(4) 0.1954(4) 0.1826(2) 0.0250(9) Uani 1 1 d . U . . .
H25 H 0.319133 0.135303 0.195279 0.030 Uiso 1 1 calc R U . . .
C26 C 0.4716(4) 0.1891(4) 0.3191(2) 0.0249(9) Uani 1 1 d . U . . .
H26 H 0.394612 0.143624 0.300826 0.030 Uiso 1 1 calc R U . . .
C27 C 0.7627(5) 0.6524(4) 0.1563(2) 0.0345(10) Uani 1 1 d . U . . .
H27 H 0.762666 0.727905 0.158984 0.041 Uiso 1 1 calc R U . . .
C28 C 0.1919(5) 0.1338(4) 0.0782(2) 0.0308(10) Uani 1 1 d . U . . .
C29 C 0.5094(4) 0.5617(4) 0.3021(2) 0.0247(9) Uani 1 1 d . U . . .
H29 H 0.443075 0.511669 0.273660 0.030 Uiso 1 1 calc R U . . .
C30 C 0.7016(4) 0.7053(4) 0.3877(2) 0.0237(9) Uani 1 1 d . U . . .
H30 H 0.768464 0.753077 0.417252 0.028 Uiso 1 1 calc R U . . .
C31 C 0.8084(5) 0.4785(4) 0.1080(2) 0.0335(10) Uani 1 1 d . U . . .
H31 H 0.837102 0.433974 0.076966 0.040 Uiso 1 1 calc R U . . .
C32 C 0.7888(4) 0.1122(4) 0.1784(2) 0.0241(9) Uani 1 1 d . U . . .
H32 H 0.795991 0.042752 0.187097 0.029 Uiso 1 1 calc R U . . .
C33 C 0.8669(6) 0.6397(4) 0.0651(3) 0.0413(11) Uani 1 1 d . U . . .
C34 C 1.0717(4) 0.6001(4) 0.3822(2) 0.0229(9) Uani 1 1 d . U . . .
C35 C 1.0651(4) 0.4955(4) 0.3461(2) 0.0304(10) Uani 1 1 d . U . . .
H35 H 1.138223 0.464676 0.345229 0.036 Uiso 1 1 calc R U . . .
C36 C 0.8467(4) 0.5786(3) 0.3492(2) 0.0192(8) Uani 1 1 d . U . . .
N7 N 0.7658(14) -0.0684(13) 0.3108(6) 0.127(4) Uani 0.5 1 d D U P . .
O21 O 0.8503(12) -0.0887(11) 0.3493(6) 0.126(4) Uani 0.5 1 d D U P . .
O19 O 0.7568(15) -0.1037(12) 0.2563(6) 0.139(4) Uani 0.5 1 d D U P . .
O20 O 0.6726(13) -0.0449(12) 0.3247(6) 0.133(4) Uani 0.5 1 d D U P . .
O23 O 0.2267(7) 0.4256(8) 0.2368(4) 0.067(2) Uani 0.5 1 d D U P . .
O22 O 0.0803(8) 0.3197(7) 0.1716(5) 0.080(3) Uani 0.5 1 d D U P . .
N8 N 0.1409(8) 0.4067(8) 0.1903(4) 0.057(2) Uani 0.5 1 d D U P . .
O24 O 0.1206(13) 0.4758(10) 0.1615(6) 0.125(4) Uani 0.5 1 d D U P . .
O7A O -0.0819(13) 0.3118(10) -0.0072(6) 0.040(3) Uani 0.35 1 d . U P A 2

loop_
_atom_site_aniso_label
_atom_site_aniso_U_11
_atom_site_aniso_U_22
_atom_site_aniso_U_33
_atom_site_aniso_U_23
_atom_site_aniso_U_13
_atom_site_aniso_U_12
Gd1 0.01651(12) 0.01468(11) 0.01707(11) 0.00067(8) 0.00391(8) 0.00073(8)
Gd2 0.02244(13) 0.01360(11) 0.01854(12) 0.00549(8) 0.00858(9) 0.00288(9)
Co1 0.0157(3) 0.0094(3) 0.0132(3) -0.0014(2) 0.0063(2) -0.0017(2)
O1 0.0443(19) 0.0172(15) 0.0400(18) 0.0071(14) 0.0244(15) 0.0103(14)
O2 0.062(3) 0.131(5) 0.109(4) 0.050(4) 0.029(3) 0.061(3)
O3 0.075(3) 0.073(3) 0.037(2) 0.006(2) -0.010(2) -0.003(2)
O4 0.0271(17) 0.0269(16) 0.0340(17) -0.0069(14) 0.0119(14) 0.0049(14)
O5 0.023(2) 0.041(2) 0.081(3) 0.001(2) -0.0039(19) 0.0020(17)
O6 0.053(2) 0.0235(16) 0.0302(17) 0.0006(14) 0.0299(15) 0.0031(15)
O7 0.055(4) 0.024(3) 0.052(4) 0.003(3) 0.035(3) -0.001(3)
O8 0.0490(19) 0.0329(17) 0.0217(15) 0.0166(14) 0.0026(14) 0.0040(15)
O9 0.0380(19) 0.0396(19) 0.0343(18) 0.0186(15) 0.0046(15) -0.0085(16)
O10 0.0433(19) 0.0312(18) 0.0263(16) 0.0071(14) -0.0053(15) -0.0198(15)
O11 0.070(3) 0.088(3) 0.033(2) 0.030(2) -0.003(2) 0.002(3)
O12 0.0287(18) 0.0237(17) 0.051(2) -0.0035(15) 0.0058(16) -0.0099(14)
O13 0.074(3) 0.074(3) 0.079(3) 0.001(2) 0.050(2) 0.001(2)
O14 0.046(2) 0.0417(19) 0.0228(16) 0.0103(15) -0.0113(15) -0.0210(16)
O15 0.141(5) 0.050(3) 0.063(3) -0.001(2) 0.064(3) -0.019(3)
O16 0.0323(18) 0.0226(16) 0.0344(17) -0.0120(14) 0.0059(14) 0.0035(14)
O17 0.070(3) 0.112(4) 0.105(3) 0.022(3) 0.003(3) 0.049(3)
O18 0.063(2) 0.0216(17) 0.0411(19) 0.0074(15) 0.0311(17) -0.0050(16)
N1 0.0197(15) 0.0130(14) 0.0239(15) -0.0003(12) 0.0093(13) 0.0016(12)
N2 0.0252(16) 0.0136(14) 0.0246(15) 0.0026(13) 0.0134(13) 0.0012(13)
N3 0.0201(15) 0.0158(14) 0.0146(14) 0.0026(12) 0.0057(12) -0.0015(12)
N4 0.0222(15) 0.0140(14) 0.0149(14) 0.0015(12) 0.0070(12) -0.0013(12)
N5 0.0234(15) 0.0136(14) 0.0193(14) 0.0013(12) 0.0116(13) 0.0006(12)
N6 0.0194(15) 0.0130(14) 0.0180(14) -0.0018(12) 0.0087(12) 0.0001(12)
C1 0.030(2) 0.0151(19) 0.028(2) 0.0009(17) 0.0159(17) 0.0007(17)
C2 0.036(2) 0.030(2) 0.0198(19) 0.0101(17) -0.0018(17) -0.0050(18)
C3 0.0348(19) 0.0161(17) 0.0278(17) 0.0046(15) 0.0185(15) 0.0028(15)
C4 0.028(2) 0.0171(18) 0.0234(19) 0.0023(16) 0.0142(16) 0.0038(16)
C5 0.037(2) 0.021(2) 0.0201(19) 0.0081(17) 0.0050(18) -0.0010(18)
C6 0.0187(17) 0.0138(16) 0.0203(16) -0.0010(14) 0.0063(14) -0.0004(14)
C7 0.0363(19) 0.0137(17) 0.0300(18) 0.0021(15) 0.0175(16) 0.0047(15)
C8 0.026(2) 0.0171(18) 0.0243(19) -0.0053(16) 0.0109(16) 0.0011(16)
C9 0.022(2) 0.026(2) 0.029(2) -0.0051(17) 0.0062(17) 0.0027(17)
C10 0.031(2) 0.0248(19) 0.0202(18) 0.0023(16) 0.0018(17) -0.0069(17)
C11 0.0224(19) 0.0158(18) 0.0270(19) -0.0044(16) 0.0062(16) -0.0023(16)
C12 0.0301(19) 0.0186(17) 0.0198(17) 0.0068(15) 0.0053(15) -0.0045(15)
C13 0.0302(18) 0.0162(17) 0.0252(17) 0.0036(15) 0.0152(15) 0.0032(15)
C14 0.0253(18) 0.0232(18) 0.0191(17) 0.0044(15) 0.0025(15) -0.0061(15)
C15 0.033(2) 0.027(2) 0.0198(19) 0.0077(16) -0.0009(17) -0.0112(18)
C16 0.0231(17) 0.0176(16) 0.0186(16) 0.0041(14) 0.0058(14) -0.0020(15)
C17 0.0230(18) 0.0190(17) 0.0333(19) -0.0021(16) 0.0072(16) 0.0027(15)
C18 0.037(2) 0.0169(18) 0.0274(19) 0.0046(16) 0.0182(16) 0.0033(16)
C19 0.048(2) 0.020(2) 0.039(2) 0.0086(18) 0.0250(19) -0.0005(18)
C20 0.0244(17) 0.0162(16) 0.0175(16) 0.0040(14) 0.0063(14) -0.0033(15)
C21 0.022(2) 0.024(2) 0.034(2) 0.0025(18) 0.0061(18) -0.0037(18)
C22 0.032(2) 0.0230(19) 0.0182(18) 0.0060(16) 0.0051(16) -0.0009(17)
C23 0.026(2) 0.0163(19) 0.029(2) -0.0038(17) 0.0099(17) 0.0032(17)
C24 0.0290(18) 0.0158(17) 0.0238(17) 0.0057(14) 0.0131(15) 0.0050(15)
C25 0.0293(19) 0.0231(18) 0.0185(17) 0.0061(15) 0.0023(16) -0.0098(16)
C26 0.0271(19) 0.0232(18) 0.0228(18) 0.0081(16) 0.0045(16) -0.0048(16)
C27 0.055(3) 0.0152(19) 0.040(2) 0.0070(18) 0.025(2) 0.0037(19)
C28 0.034(2) 0.032(2) 0.019(2) 0.0044(18) 0.0000(18) -0.0150(19)
C29 0.0217(18) 0.0213(17) 0.0259(18) -0.0052(15) 0.0071(15) -0.0013(15)
C30 0.0228(19) 0.0178(18) 0.0256(18) -0.0055(16) 0.0074(16) -0.0003(16)
C31 0.049(2) 0.0202(19) 0.039(2) 0.0064(17) 0.0285(18) 0.0041(18)
C32 0.036(2) 0.0155(18) 0.0250(19) 0.0053(16) 0.0159(17) 0.0036(17)
C33 0.061(3) 0.028(2) 0.041(2) 0.009(2) 0.029(2) -0.001(2)
C34 0.0204(19) 0.0209(19) 0.0246(19) 0.0010(16) 0.0063(16) -0.0016(16)
C35 0.020(2) 0.023(2) 0.042(2) -0.0035(18) 0.0066(18) 0.0028(17)
C36 0.0200(17) 0.0158(16) 0.0216(17) 0.0010(14) 0.0084(14) 0.0016(14)
N7 0.174(9) 0.108(10) 0.098(6) -0.001(6) 0.057(6) 0.006(7)
O21 0.158(8) 0.107(8) 0.112(7) 0.014(7) 0.056(6) -0.016(7)
O19 0.197(10) 0.113(9) 0.099(6) -0.008(7) 0.052(6) 0.019(8)
O20 0.168(8) 0.111(8) 0.114(7) -0.003(7) 0.055(6) 0.001(7)
O23 0.033(3) 0.093(5) 0.052(3) -0.031(3) 0.015(3) -0.002(3)
O22 0.038(4) 0.072(4) 0.099(6) -0.018(4) -0.003(4) -0.003(3)
N8 0.038(3) 0.065(3) 0.054(3) -0.019(3) 0.012(3) 0.002(3)
O24 0.125(8) 0.105(5) 0.127(7) 0.032(5) 0.000(6) 0.005(5)
O7A 0.064(8) 0.027(5) 0.046(7) 0.010(5) 0.039(6) 0.021(6)

loop_
_atom_type_symbol
_atom_type_description
_atom_type_scat_dispersion_real
_atom_type_scat_dispersion_imag
_atom_type_scat_source
C C 0.0033 0.0016 'International Tables Vol C Tables 4.2.6.8 and 6.1.1.4'
H H 0.0000 0.0000 'International Tables Vol C Tables 4.2.6.8 and 6.1.1.4'
Co Co 0.3494 0.9721 'International Tables Vol C Tables 4.2.6.8 and 6.1.1.4'
Gd Gd -0.1653 3.9035 'International Tables Vol C Tables 4.2.6.8 and 6.1.1.4'
N N 0.0061 0.0033 'International Tables Vol C Tables 4.2.6.8 and 6.1.1.4'
O O 0.0106 0.0060 'International Tables Vol C Tables 4.2.6.8 and 6.1.1.4'

loop_
_geom_angle_atom_site_label_1
_geom_angle_atom_site_label_2
_geom_angle_atom_site_label_3
_geom_angle
_geom_angle_site_symmetry_1
_geom_angle_site_symmetry_3
_geom_angle_publ_flag
O3 Gd1 O13 118.58(17) . . ?
O4 Gd1 O3 73.19(15) 2_666 . ?
O4 Gd1 O9 77.47(12) 2_666 2_656 ?
O4 Gd1 O13 144.00(15) 2_666 . ?
O4 Gd1 O16 123.52(11) 2_666 1_545 ?
O4 Gd1 O17 140.23(17) 2_666 . ?
O8 Gd1 O3 141.78(15) . . ?
O8 Gd1 O4 74.31(12) . 2_666 ?
O8 Gd1 O9 119.55(12) . 2_656 ?
O8 Gd1 O12 84.11(12) . 2_766 ?
O8 Gd1 O13 79.09(15) . . ?
O8 Gd1 O16 76.30(12) . 1_545 ?
O8 Gd1 O17 145.25(17) . . ?
O9 Gd1 O3 71.73(14) 2_656 . ?
O9 Gd1 O13 137.75(15) 2_656 . ?
O9 Gd1 O17 76.16(18) 2_656 . ?
O12 Gd1 O3 73.28(14) 2_766 . ?
O12 Gd1 O4 84.46(12) 2_766 2_666 ?
O12 Gd1 O9 143.96(13) 2_766 2_656 ?
O12 Gd1 O13 68.92(14) 2_766 . ?
O12 Gd1 O16 138.29(12) 2_766 1_545 ?
O12 Gd1 O17 100.12(18) 2_766 . ?
O16 Gd1 O3 139.77(14) 1_545 . ?
O16 Gd1 O9 76.84(12) 1_545 2_656 ?
O16 Gd1 O13 71.39(14) 1_545 . ?
O16 Gd1 O17 78.10(17) 1_545 . ?
O17 Gd1 O3 70.57(19) . . ?
O17 Gd1 O13 70.7(2) . . ?
O1 Gd2 O2 141.95(17) 2_655 . ?
O1 Gd2 O7 137.40(18) 2_655 . ?
O1 Gd2 O11 75.12(14) 2_655 . ?
O1 Gd2 O18 72.45(11) 2_655 2_665 ?
O1 Gd2 O7A 145.4(3) 2_655 . ?
O2 Gd2 O7 77.0(2) . . ?
O2 Gd2 O11 72.69(18) . . ?
O6 Gd2 O1 120.68(11) 1_455 2_655 ?
O6 Gd2 O2 77.48(16) 1_455 . ?
O6 Gd2 O7 74.75(17) 1_455 . ?
O6 Gd2 O10 76.22(11) 1_455 2 ?
O6 Gd2 O11 142.97(14) 1_455 . ?
O6 Gd2 O18 143.65(12) 1_455 2_665 ?
O6 Gd2 O7A 84.1(3) 1_455 . ?
O10 Gd2 O1 76.63(12) 2 2_655 ?
O10 Gd2 O2 76.28(18) 2 . ?
O10 Gd2 O7 144.00(17) 2 . ?
O10 Gd2 O11 75.80(13) 2 . ?
O10 Gd2 O18 138.91(12) 2 2_665 ?
O10 Gd2 O7A 136.3(3) 2 . ?
O11 Gd2 O7 118.0(2) . . ?
O14 Gd2 O1 76.80(13) . 2_655 ?
O14 Gd2 O2 140.90(18) . . ?
O14 Gd2 O6 74.81(12) . 1_455 ?
O14 Gd2 O7 69.5(2) . . ?
O14 Gd2 O10 121.96(12) . 2 ?
O14 Gd2 O11 141.56(14) . . ?
O14 Gd2 O18 76.23(12) . 2_665 ?
O14 Gd2 O7A 88.6(4) . . ?
O18 Gd2 O2 114.12(17) 2_665 . ?
O18 Gd2 O7 74.83(16) 2_665 . ?
O18 Gd2 O11 70.63(14) 2_665 . ?
O7A Gd2 O2 61.4(4) . . ?
O7A Gd2 O11 100.0(3) . . ?
O7A Gd2 O18 73.7(3) . 2_665 ?
N1 Co1 N2 87.01(15) . . ?
N1 Co1 N5 94.10(15) . . ?
N2 Co1 N5 83.84(14) . . ?
N3 Co1 N1 95.82(14) . . ?
N3 Co1 N2 176.10(14) . . ?
N3 Co1 N4 83.53(14) . . ?
N3 Co1 N5 93.25(14) . . ?
N4 Co1 N1 179.31(14) . . ?
N4 Co1 N2 93.66(14) . . ?
N4 Co1 N5 86.15(15) . . ?
N6 Co1 N1 83.25(15) . . ?
N6 Co1 N2 93.92(14) . . ?
N6 Co1 N3 89.09(14) . . ?
N6 Co1 N4 96.53(15) . . ?
N6 Co1 N5 176.62(14) . . ?
C1 O1 Gd2 117.2(3) . 2_655 ?
C23 O4 Gd1 141.7(3) . 2_666 ?
C1 O6 Gd2 174.2(3) . 1_655 ?
C5 O8 Gd1 177.3(3) . . ?
C5 O9 Gd1 116.5(3) . 2_656 ?
C28 O10 Gd2 140.9(3) . 2 ?
C21 O12 Gd1 142.9(3) . 2_766 ?
C28 O14 Gd2 141.3(3) . . ?
C23 O16 Gd1 139.8(3) . 1_565 ?
C33 O18 Gd2 136.5(3) . 2_665 ?
C17 N1 Co1 126.8(3) . . ?
C17 N1 C36 119.3(4) . . ?
C36 N1 Co1 113.5(3) . . ?
C3 N2 Co1 113.2(3) . . ?
C7 N2 Co1 128.1(3) . . ?
C7 N2 C3 118.5(4) . . ?
C14 N3 Co1 126.9(3) . . ?
C14 N3 C16 119.4(3) . . ?
C16 N3 Co1 113.7(3) . . ?
C12 N4 Co1 127.1(3) . . ?
C12 N4 C20 119.3(4) . . ?
C20 N4 Co1 112.8(3) . . ?
C13 N5 Co1 113.5(3) . . ?
C24 N5 Co1 128.4(3) . . ?
C24 N5 C13 118.0(4) . . ?
C6 N6 Co1 114.5(3) . . ?
C29 N6 Co1 126.7(3) . . ?
C29 N6 C6 118.8(4) . . ?
O1 C1 O6 125.5(4) . . ?
O1 C1 C4 117.9(4) . . ?
O6 C1 C4 116.6(4) . . ?
C14 C2 H2 120.2 . . ?
C22 C2 H2 120.2 . . ?
C22 C2 C14 119.7(4) . . ?
N2 C3 C13 115.1(4) . . ?
N2 C3 C31 121.8(4) . . ?
C31 C3 C13 123.2(4) . . ?
C18 C4 C1 120.8(4) . . ?
C18 C4 C32 118.2(4) . . ?
C32 C4 C1 120.9(4) . . ?
O8 C5 O9 124.8(4) . . ?
O8 C5 C22 117.4(4) . . ?
O9 C5 C22 117.8(4) . . ?
N6 C6 C30 120.9(4) . . ?
N6 C6 C36 113.5(4) . . ?
C30 C6 C36 125.6(4) . . ?
N2 C7 H7 118.9 . . ?
N2 C7 C27 122.3(4) . . ?
C27 C7 H7 118.9 . . ?
C9 C8 C23 120.3(4) . . ?
C30 C8 C9 118.6(4) . . ?
C30 C8 C23 121.1(4) . . ?
C8 C9 H9 120.3 . . ?
C29 C9 C8 119.3(4) . . ?
C29 C9 H9 120.3 . . ?
C15 C10 C25 119.1(4) . . ?
C15 C10 C28 121.4(4) . . ?
C25 C10 C28 119.5(4) . . ?
C34 C11 H11 120.3 . . ?
C36 C11 H11 120.3 . . ?
C36 C11 C34 119.4(4) . . ?
N4 C12 H12 119.2 . . ?
N4 C12 C15 121.7(4) . . ?
C15 C12 H12 119.2 . . ?
N5 C13 C3 113.9(4) . . ?
N5 C13 C18 122.1(4) . . ?
C18 C13 C3 123.8(4) . . ?
N3 C14 C2 121.4(4) . . ?
N3 C14 H14 119.3 . . ?
C2 C14 H14 119.3 . . ?
C10 C15 H15 120.2 . . ?
C12 C15 C10 119.7(4) . . ?
C12 C15 H15 120.2 . . ?
N3 C16 C20 114.0(3) . . ?
N3 C16 C26 121.2(4) . . ?
C26 C16 C20 124.8(4) . . ?
N1 C17 H17 119.2 . . ?
N1 C17 C35 121.7(4) . . ?
C35 C17 H17 119.2 . . ?
C4 C18 H18 120.0 . . ?
C13 C18 C4 119.9(4) . . ?
C13 C18 H18 120.0 . . ?
C27 C19 C33 122.0(4) . . ?
C31 C19 C27 118.8(4) . . ?
C31 C19 C33 119.1(4) . . ?
N4 C20 C16 114.3(4) . . ?
N4 C20 C25 121.2(4) . . ?
C25 C20 C16 124.5(4) . . ?
O5 C21 O12 126.2(4) . . ?
O5 C21 C34 118.2(4) . . ?
O12 C21 C34 115.6(4) . . ?
C2 C22 C5 121.6(4) . . ?
C2 C22 C26 119.0(4) . . ?
C26 C22 C5 119.4(4) . . ?
O4 C23 O16 128.0(4) . . ?
O4 C23 C8 116.1(4) . . ?
O16 C23 C8 115.9(4) . . ?
N5 C24 H24 118.6 . . ?
N5 C24 C32 122.7(4) . . ?
C32 C24 H24 118.6 . . ?
C10 C25 H25 120.5 . . ?
C20 C25 C10 119.0(4) . . ?
C20 C25 H25 120.5 . . ?
C16 C26 C22 119.3(4) . . ?
C16 C26 H26 120.4 . . ?
C22 C26 H26 120.4 . . ?
C7 C27 C19 119.3(4) . . ?
C7 C27 H27 120.4 . . ?
C19 C27 H27 120.4 . . ?
O10 C28 O14 127.9(4) . . ?
O10 C28 C10 116.8(4) . . ?
O14 C28 C10 115.2(4) . . ?
N6 C29 C9 122.3(4) . . ?
N6 C29 H29 118.8 . . ?
C9 C29 H29 118.8 . . ?
C6 C30 H30 120.0 . . ?
C8 C30 C6 120.1(4) . . ?
C8 C30 H30 120.0 . . ?
C3 C31 H31 120.3 . . ?
C19 C31 C3 119.4(4) . . ?
C19 C31 H31 120.3 . . ?
C4 C32 H32 120.5 . . ?
C24 C32 C4 119.0(4) . . ?
C24 C32 H32 120.5 . . ?
O15 C33 C19 116.3(5) . . ?
O18 C33 O15 127.1(5) . . ?
O18 C33 C19 116.6(5) . . ?
C11 C34 C21 120.8(4) . . ?
C35 C34 C11 118.5(4) . . ?
C35 C34 C21 120.7(4) . . ?
C17 C35 H35 120.0 . . ?
C34 C35 C17 120.0(4) . . ?
C34 C35 H35 120.0 . . ?
N1 C36 C6 114.3(4) . . ?
N1 C36 C11 121.1(4) . . ?
C11 C36 C6 124.6(4) . . ?
O19 N7 O21 119.1(12) . . ?
O19 N7 O20 116.4(12) . . ?
O20 N7 O21 120.4(12) . . ?
O22 N8 O23 120.8(10) . . ?
O22 N8 O24 119.5(10) . . ?
O24 N8 O23 119.7(10) . . ?

loop_
_geom_bond_atom_site_label_1
_geom_bond_atom_site_label_2
_geom_bond_distance
_geom_bond_site_symmetry_2
_geom_bond_publ_flag
Gd1 O3 2.476(4) . ?
Gd1 O4 2.351(3) 2_666 ?
Gd1 O8 2.307(3) . ?
Gd1 O9 2.404(3) 2_656 ?
Gd1 O12 2.328(3) 2_766 ?
Gd1 O13 2.498(4) . ?
Gd1 O16 2.381(3) 1_545 ?
Gd1 O17 2.432(5) . ?
Gd2 O1 2.387(3) 2_655 ?
Gd2 O2 2.417(5) . ?
Gd2 O6 2.345(3) 1_455 ?
Gd2 O7 2.506(6) . ?
Gd2 O10 2.359(3) 2 ?
Gd2 O11 2.445(4) . ?
Gd2 O14 2.332(3) . ?
Gd2 O18 2.397(3) 2_665 ?
Gd2 O7A 2.395(11) . ?
Co1 N1 1.937(4) . ?
Co1 N2 1.938(3) . ?
Co1 N3 1.925(3) . ?
Co1 N4 1.933(3) . ?
Co1 N5 1.941(3) . ?
Co1 N6 1.919(3) . ?
O1 C1 1.243(5) . ?
O4 C23 1.238(5) . ?
O5 C21 1.228(6) . ?
O6 C1 1.259(5) . ?
O8 C5 1.237(5) . ?
O9 C5 1.247(6) . ?
O10 C28 1.246(5) . ?
O12 C21 1.259(6) . ?
O14 C28 1.248(5) . ?
O15 C33 1.256(7) . ?
O16 C23 1.252(5) . ?
O18 C33 1.237(6) . ?
N1 C17 1.341(6) . ?
N1 C36 1.352(5) . ?
N2 C3 1.349(5) . ?
N2 C7 1.337(5) . ?
N3 C14 1.335(5) . ?
N3 C16 1.356(5) . ?
N4 C12 1.345(5) . ?
N4 C20 1.353(5) . ?
N5 C13 1.353(5) . ?
N5 C24 1.341(5) . ?
N6 C6 1.359(5) . ?
N6 C29 1.343(6) . ?
C1 C4 1.508(6) . ?
C2 H2 0.9300 . ?
C2 C14 1.385(6) . ?
C2 C22 1.372(6) . ?
C3 C13 1.468(6) . ?
C3 C31 1.386(6) . ?
C4 C18 1.378(6) . ?
C4 C32 1.393(6) . ?
C5 C22 1.508(6) . ?
C6 C30 1.380(6) . ?
C6 C36 1.457(6) . ?
C7 H7 0.9300 . ?
C7 C27 1.372(6) . ?
C8 C9 1.383(6) . ?
C8 C23 1.513(6) . ?
C8 C30 1.377(6) . ?
C9 H9 0.9300 . ?
C9 C29 1.372(6) . ?
C10 C15 1.374(6) . ?
C10 C25 1.388(6) . ?
C10 C28 1.508(6) . ?
C11 H11 0.9300 . ?
C11 C34 1.394(6) . ?
C11 C36 1.384(6) . ?
C12 H12 0.9300 . ?
C12 C15 1.372(6) . ?
C13 C18 1.368(6) . ?
C14 H14 0.9300 . ?
C15 H15 0.9300 . ?
C16 C20 1.454(6) . ?
C16 C26 1.382(6) . ?
C17 H17 0.9300 . ?
C17 C35 1.378(6) . ?
C18 H18 0.9300 . ?
C19 C27 1.388(7) . ?
C19 C31 1.365(6) . ?
C19 C33 1.516(6) . ?
C20 C25 1.385(6) . ?
C21 C34 1.516(6) . ?
C22 C26 1.384(6) . ?
C24 H24 0.9300 . ?
C24 C32 1.373(6) . ?
C25 H25 0.9300 . ?
C26 H26 0.9300 . ?
C27 H27 0.9300 . ?
C29 H29 0.9300 . ?
C30 H30 0.9300 . ?
C31 H31 0.9300 . ?
C32 H32 0.9300 . ?
C34 C35 1.369(6) . ?
C35 H35 0.9300 . ?
N7 O21 1.196(10) . ?
N7 O19 1.179(10) . ?
N7 O20 1.188(10) . ?
O23 N8 1.196(9) . ?
O22 N8 1.160(9) . ?
N8 O24 1.181(9) . ?

loop_
_smtbx_masks_void_nr
_smtbx_masks_void_average_x
_smtbx_masks_void_average_y
_smtbx_masks_void_average_z
_smtbx_masks_void_volume
_smtbx_masks_void_count_electrons
_smtbx_masks_void_content
1 -0.744 0.631 0.784 978.5 223.7 '4 C4H9N1O1'
